data_7106318
loop_
_publ_author_name
'Koji Tsukamoto'
'Yuka Shinohara'
'Shogo Iwasaki'
'Hatsuo Maeda'

_publ_section_title
;
 A coumarin-based fluorescent probe for Hg2+ and Ag+ with an
 N'-acetylthioureido group as a fluorescence switch
;
_journal_name_full Chem.Commun.
_journal_page_first 5073
_journal_paper_doi 10.1039/c1cc10933b
_journal_volume 47
_journal_year 2011
_chemical_formula_moiety 'C12 H10 N2 O4 S, H2 O'
_chemical_formula_sum 'C12 H12 N2 O5 S'
_chemical_formula_weight 296.31
_chemical_name_systematic
;
?
;
_space_group_IT_number 14
_symmetry_cell_setting monoclinic
_symmetry_space_group_name_Hall '-P 2ybc'
_symmetry_space_group_name_H-M 'P 1 21/c 1'
_atom_sites_solution_hydrogens geom
_atom_sites_solution_primary direct
_atom_sites_solution_secondary difmap
_audit_creation_method SHELXL-97
_cell_angle_alpha 90.00
_cell_angle_beta 90.498(1)
_cell_angle_gamma 90.00
_cell_formula_units_Z 4
_cell_length_a 5.6878(1)
_cell_length_b 9.3529(8)
_cell_length_c 24.3327(4)
_cell_measurement_reflns_used 9784
_cell_measurement_temperature 298(2)
_cell_measurement_theta_max 136.21
_cell_measurement_theta_min 7.27
_cell_volume 1294.39(12)
_computing_cell_refinement PROCESS-AUTO
_computing_data_collection 'PROCESS-AUTO (Rigaku, 2003)'
_computing_data_reduction 'CrystalStructure (Rigaku/MSC, 2004)'
_computing_molecular_graphics 'ORTEPIII (Johnson et al., 1996)'
_computing_publication_material SHELXL-97
_computing_structure_refinement 'SHELXL-97 (Sheldrick, 1997)'
_computing_structure_solution 'SIR97 (Altomare et al., 1999)'
_diffrn_ambient_temperature 298(2)
_diffrn_measured_fraction_theta_full 0.999
_diffrn_measured_fraction_theta_max 0.999
_diffrn_measurement_device_type 'Rigaku R-AXIS RAPID'
_diffrn_measurement_method \w
_diffrn_radiation_monochromator graphite
_diffrn_radiation_source 'fine-focus sealed tube'
_diffrn_radiation_type CuK\a
_diffrn_radiation_wavelength 1.54178
_diffrn_reflns_av_R_equivalents 0.0333
_diffrn_reflns_av_sigmaI/netI 0.0294
_diffrn_reflns_limit_h_max 6
_diffrn_reflns_limit_h_min -6
_diffrn_reflns_limit_k_max 11
_diffrn_reflns_limit_k_min -11
_diffrn_reflns_limit_l_max 29
_diffrn_reflns_limit_l_min -27
_diffrn_reflns_number 14331
_diffrn_reflns_theta_full 68.16
_diffrn_reflns_theta_max 68.16
_diffrn_reflns_theta_min 3.63
_exptl_absorpt_coefficient_mu 2.448
_exptl_absorpt_correction_T_max 0.890
_exptl_absorpt_correction_T_min 0.611
_exptl_absorpt_correction_type numerical
_exptl_absorpt_process_details '(NUMABS; Higashi, 1998)'
_exptl_crystal_colour colorless
_exptl_crystal_density_diffrn 1.520
_exptl_crystal_density_method 'not measured'
_exptl_crystal_description needle
_exptl_crystal_F_000 616
_exptl_crystal_size_max 0.30
_exptl_crystal_size_mid 0.20
_exptl_crystal_size_min 0.05
_refine_diff_density_max 0.299
_refine_diff_density_min -0.394
_refine_diff_density_rms 0.080
_refine_ls_extinction_method none
_refine_ls_goodness_of_fit_ref 1.069
_refine_ls_hydrogen_treatment mixed
_refine_ls_matrix_type full
_refine_ls_number_parameters 194
_refine_ls_number_reflns 2369
_refine_ls_number_restraints 3
_refine_ls_restrained_S_all 1.069
_refine_ls_R_factor_all 0.0920
_refine_ls_R_factor_gt 0.0503
_refine_ls_shift/su_max 0.000
_refine_ls_shift/su_mean 0.000
_refine_ls_structure_factor_coef Fsqd
_refine_ls_weighting_details 'calc w=1/[\s^2^(Fo^2^)+(0.0989P)^2^+1.4021P] where P=(Fo^2^+2Fc^2^)/3'
_refine_ls_weighting_scheme calc
_refine_ls_wR_factor_gt 0.1331
_refine_ls_wR_factor_ref 0.2058
_reflns_number_gt 1481
_reflns_number_total 2369
_reflns_threshold_expression >2sigma(I)
_cod_data_source_file c1cc10933b.txt
_cod_data_source_block ac5
_cod_original_sg_symbol_H-M 'P 21/c'
_cod_database_code 7106318

loop_
_symmetry_equiv_pos_as_xyz
'x, y, z'
'-x, y+1/2, -z+1/2'
'-x, -y, -z'
'x, -y-1/2, z-1/2'

loop_
_atom_site_label
_atom_site_type_symbol
_atom_site_fract_x
_atom_site_fract_y
_atom_site_fract_z
_atom_site_U_iso_or_equiv
_atom_site_adp_type
_atom_site_occupancy
_atom_site_symmetry_multiplicity
_atom_site_calc_flag
_atom_site_refinement_flags
_atom_site_disorder_assembly
_atom_site_disorder_group
S1 S -0.26804(19) 0.34740(12) 0.04001(5) 0.0639(4) Uani 1 1 d . . .
O1 O 0.5366(5) 0.3919(3) 0.17572(11) 0.0563(7) Uani 1 1 d . . .
O2 O 0.4160(5) 0.6043(3) 0.15007(14) 0.0699(9) Uani 1 1 d . . .
O3 O 0.8457(5) -0.0495(3) 0.23380(13) 0.0689(9) Uani 1 1 d . . .
H3O H 0.8326 -0.1351 0.2270 0.103 Uiso 1 1 calc R . .
O4 O -0.0022(6) 0.7904(4) 0.08530(16) 0.0883(11) Uani 1 1 d . . .
N1 N 0.0387(6) 0.5119(4) 0.09549(15) 0.0570(9) Uani 1 1 d . . .
H1N H 0.077(8) 0.596(5) 0.1018(19) 0.068 Uiso 1 1 d . . .
N2 N -0.2449(6) 0.6267(4) 0.04476(15) 0.0588(9) Uani 1 1 d . . .
H2N H -0.370(9) 0.617(5) 0.024(2) 0.071 Uiso 1 1 d . . .
C1 C 0.3803(7) 0.4771(4) 0.14871(17) 0.0566(10) Uani 1 1 d . . .
C2 C 0.1817(7) 0.4089(4) 0.12048(16) 0.0534(10) Uani 1 1 d . . .
C3 C 0.1591(7) 0.2653(4) 0.12131(16) 0.0553(10) Uani 1 1 d . . .
H3 H 0.0320 0.2223 0.1036 0.066 Uiso 1 1 calc R . .
C4 C 0.3294(7) 0.1788(4) 0.14923(16) 0.0531(10) Uani 1 1 d . . .
C5 C 0.3208(7) 0.0289(5) 0.15202(19) 0.0620(11) Uani 1 1 d . . .
H5 H 0.1979 -0.0197 0.1348 0.074 Uiso 1 1 calc R . .
C6 C 0.4910(8) -0.0469(5) 0.17974(19) 0.0668(12) Uani 1 1 d . . .
H6 H 0.4829 -0.1462 0.1810 0.080 Uiso 1 1 calc R . .
C7 C 0.6766(7) 0.0243(5) 0.20611(17) 0.0570(10) Uani 1 1 d . . .
C8 C 0.6883(7) 0.1712(4) 0.20449(17) 0.0579(10) Uani 1 1 d . . .
H8 H 0.8101 0.2197 0.2221 0.069 Uiso 1 1 calc R . .
C9 C 0.5163(7) 0.2446(4) 0.17632(16) 0.0534(9) Uani 1 1 d . . .
C10 C -0.1468(7) 0.4985(5) 0.06211(16) 0.0535(9) Uani 1 1 d . . .
C11 C -0.1730(8) 0.7649(5) 0.05664(19) 0.0676(12) Uani 1 1 d . . .
C12 C -0.3193(10) 0.8779(5) 0.0301(2) 0.0871(17) Uani 1 1 d . . .
H12A H -0.2644 0.9703 0.0416 0.131 Uiso 1 1 calc R . .
H12B H -0.4803 0.8662 0.0407 0.131 Uiso 1 1 calc R . .
H12C H -0.3074 0.8701 -0.0091 0.131 Uiso 1 1 calc R . .
O5 O 0.1479(6) 0.1529(3) 0.28767(16) 0.0765(10) Uani 1 1 d D . .
H5OA H 0.275(6) 0.131(6) 0.304(2) 0.115 Uiso 1 1 d D . .
H5OB H 0.073(9) 0.087(4) 0.272(2) 0.115 Uiso 1 1 d D . .

loop_
_atom_site_aniso_label
_atom_site_aniso_U_11
_atom_site_aniso_U_22
_atom_site_aniso_U_33
_atom_site_aniso_U_23
_atom_site_aniso_U_13
_atom_site_aniso_U_12
S1 0.0546(7) 0.0655(7) 0.0711(7) 0.0015(5) -0.0264(5) -0.0061(5)
O1 0.0501(16) 0.0518(16) 0.0665(17) -0.0010(12) -0.0226(13) -0.0025(12)
O2 0.0630(19) 0.0550(17) 0.091(2) -0.0013(15) -0.0303(16) -0.0054(14)
O3 0.0601(18) 0.0579(17) 0.088(2) 0.0067(15) -0.0251(16) 0.0040(14)
O4 0.089(2) 0.063(2) 0.111(3) -0.0131(18) -0.056(2) 0.0042(17)
N1 0.050(2) 0.054(2) 0.066(2) 0.0035(16) -0.0215(16) -0.0029(16)
N2 0.051(2) 0.063(2) 0.062(2) 0.0040(16) -0.0228(16) 0.0025(16)
C1 0.050(2) 0.060(3) 0.060(2) -0.0012(19) -0.0181(18) -0.0008(19)
C2 0.044(2) 0.062(2) 0.054(2) -0.0012(18) -0.0150(17) -0.0062(18)
C3 0.046(2) 0.063(2) 0.057(2) 0.0004(19) -0.0153(18) -0.0054(18)
C4 0.045(2) 0.060(2) 0.054(2) -0.0017(18) -0.0123(17) -0.0036(18)
C5 0.053(2) 0.057(2) 0.076(3) 0.003(2) -0.022(2) -0.0044(19)
C6 0.060(3) 0.063(3) 0.077(3) 0.003(2) -0.015(2) -0.005(2)
C7 0.047(2) 0.063(3) 0.061(2) 0.0077(19) -0.0122(18) 0.0023(18)
C8 0.047(2) 0.066(3) 0.060(2) 0.0028(19) -0.0172(19) -0.0012(19)
C9 0.046(2) 0.058(2) 0.056(2) 0.0000(18) -0.0102(17) -0.0035(17)
C10 0.041(2) 0.066(2) 0.054(2) 0.0030(18) -0.0132(17) 0.0000(17)
C11 0.066(3) 0.060(3) 0.076(3) -0.005(2) -0.024(2) 0.005(2)
C12 0.093(4) 0.064(3) 0.103(4) -0.008(3) -0.042(3) 0.011(3)
O5 0.067(2) 0.073(2) 0.089(2) 0.0047(17) -0.0307(17) 0.0065(17)

loop_
_atom_type_symbol
_atom_type_description
_atom_type_scat_dispersion_real
_atom_type_scat_dispersion_imag
_atom_type_scat_source
C C 0.0181 0.0091 'International Tables Vol C Tables 4.2.6.8 and 6.1.1.4'
H H 0.0000 0.0000 'International Tables Vol C Tables 4.2.6.8 and 6.1.1.4'
N N 0.0311 0.0180 'International Tables Vol C Tables 4.2.6.8 and 6.1.1.4'
O O 0.0492 0.0322 'International Tables Vol C Tables 4.2.6.8 and 6.1.1.4'
S S 0.3331 0.5567 'International Tables Vol C Tables 4.2.6.8 and 6.1.1.4'

loop_
_geom_angle_atom_site_label_1
_geom_angle_atom_site_label_2
_geom_angle_atom_site_label_3
_geom_angle
_geom_angle_site_symmetry_1
_geom_angle_site_symmetry_3
_geom_angle_publ_flag
C1 O1 C9 122.3(3) . . ?
C7 O3 H3O 109.5 . . ?
C10 N1 C2 131.0(4) . . ?
C10 N1 H1N 114(3) . . ?
C2 N1 H1N 115(3) . . ?
C10 N2 C11 128.7(3) . . ?
C10 N2 H2N 114(3) . . ?
C11 N2 H2N 117(3) . . ?
O2 C1 O1 117.1(3) . . ?
O2 C1 C2 124.8(4) . . ?
O1 C1 C2 118.1(4) . . ?
C3 C2 N1 129.6(3) . . ?
C3 C2 C1 120.0(4) . . ?
N1 C2 C1 110.4(3) . . ?
C2 C3 C4 120.4(4) . . ?
C2 C3 H3 119.8 . . ?
C4 C3 H3 119.8 . . ?
C9 C4 C5 116.5(4) . . ?
C9 C4 C3 119.2(4) . . ?
C5 C4 C3 124.3(4) . . ?
C6 C5 C4 121.0(4) . . ?
C6 C5 H5 119.5 . . ?
C4 C5 H5 119.5 . . ?
C5 C6 C7 120.4(4) . . ?
C5 C6 H6 119.8 . . ?
C7 C6 H6 119.8 . . ?
O3 C7 C8 119.2(4) . . ?
O3 C7 C6 120.9(4) . . ?
C8 C7 C6 119.9(4) . . ?
C9 C8 C7 118.6(4) . . ?
C9 C8 H8 120.7 . . ?
C7 C8 H8 120.7 . . ?
C8 C9 O1 116.4(3) . . ?
C8 C9 C4 123.6(4) . . ?
O1 C9 C4 120.0(3) . . ?
N1 C10 N2 114.8(4) . . ?
N1 C10 S1 127.0(3) . . ?
N2 C10 S1 118.2(3) . . ?
O4 C11 N2 122.4(4) . . ?
O4 C11 C12 123.4(4) . . ?
N2 C11 C12 114.1(4) . . ?
C11 C12 H12A 109.5 . . ?
C11 C12 H12B 109.5 . . ?
H12A C12 H12B 109.5 . . ?
C11 C12 H12C 109.5 . . ?
H12A C12 H12C 109.5 . . ?
H12B C12 H12C 109.5 . . ?
H5OA O5 H5OB 118(4) . . ?

loop_
_geom_bond_atom_site_label_1
_geom_bond_atom_site_label_2
_geom_bond_distance
_geom_bond_site_symmetry_2
_geom_bond_publ_flag
S1 C10 1.660(4) . ?
O1 C1 1.359(5) . ?
O1 C9 1.382(5) . ?
O2 C1 1.207(5) . ?
O3 C7 1.358(4) . ?
O3 H3O 0.8200 . ?
O4 C11 1.214(5) . ?
N1 C10 1.332(5) . ?
N1 C2 1.397(5) . ?
N1 H1N 0.83(5) . ?
N2 C10 1.387(5) . ?
N2 C11 1.385(6) . ?
N2 H2N 0.87(5) . ?
C1 C2 1.463(5) . ?
C2 C3 1.350(6) . ?
C3 C4 1.429(5) . ?
C3 H3 0.9300 . ?
C4 C9 1.390(5) . ?
C4 C5 1.405(6) . ?
C5 C6 1.373(6) . ?
C5 H5 0.9300 . ?
C6 C7 1.399(6) . ?
C6 H6 0.9300 . ?
C7 C8 1.376(6) . ?
C8 C9 1.374(5) . ?
C8 H8 0.9300 . ?
C11 C12 1.489(6) . ?
C12 H12A 0.9600 . ?
C12 H12B 0.9600 . ?
C12 H12C 0.9600 . ?
O5 H5OA 0.845(10) . ?
O5 H5OB 0.845(10) . ?

loop_
_cod_related_entry_id
_cod_related_entry_database
_cod_related_entry_code
1 ChemSpider 30653278
